data_2008445
loop_
_publ_author_name
'Moers, Oliver'
'Wijaya, Karna'
'Jones, Peter G.'
'Blaschette, Armand'

_publ_section_title
;
 Polysulfonylamines. CIX. 1,2,4-Triazolium di(methanesulfonyl)amidate
;
_journal_issue 5
_journal_name_full 'Acta Crystallographica Section C'
_journal_page_first 754
_journal_page_last 756
_journal_paper_doi 10.1107/S0108270199000426
_journal_volume 55
_journal_year 1999
_chemical_formula_moiety '(C~2~H~4~N~3~)^+^ (C~2~H~6~NO~4~S~2~)^-^'
_chemical_formula_sum 'C4 H10 N4 O4 S2'
_chemical_formula_weight 242.28
_chemical_name_systematic
;
 1,2,4-Triazolium Di(methanesulfonyl)amidate
;
_space_group_IT_number 33
_symmetry_cell_setting orthorhombic
_symmetry_space_group_name_Hall 'P 2c -2n'
_symmetry_space_group_name_H-M 'P n a 21'
_audit_creation_method SHELXL-97
_cell_angle_alpha 90.00
_cell_angle_beta 90.00
_cell_angle_gamma 90.00
_cell_formula_units_Z 4
_cell_length_a 7.3239(14)
_cell_length_b 9.8199(14)
_cell_length_c 13.738(3)
_cell_measurement_reflns_used 54
_cell_measurement_temperature 143(2)
_cell_measurement_theta_max 11.5
_cell_measurement_theta_min 10
_cell_volume 988.0(3)
_computing_cell_refinement DIF4
_computing_data_collection 'DIF4 (Stoe, 1992a)'
_computing_data_reduction 'REDU4 (Stoe 1992b)'
_computing_molecular_graphics 'XP (Siemens, 1994)'
_computing_publication_material SHELXL97
_computing_structure_refinement 'SHELXL97 (Sheldrick, 1997)'
_computing_structure_solution 'SHELXS97 (Sheldrick, 1990)'
_diffrn_ambient_temperature 143(2)
_diffrn_measured_fraction_theta_full 0.998
_diffrn_measured_fraction_theta_max 0.998
_diffrn_measurement_device_type 'Stoe STADI4'
_diffrn_measurement_method \w/\q-scans
_diffrn_radiation_monochromator graphite
_diffrn_radiation_source 'fine-focus sealed tube'
_diffrn_radiation_type MoK\a
_diffrn_radiation_wavelength 0.71073
_diffrn_reflns_av_R_equivalents 0.0118
_diffrn_reflns_av_sigmaI/netI 0.0161
_diffrn_reflns_limit_h_max 9
_diffrn_reflns_limit_h_min 0
_diffrn_reflns_limit_k_max 7
_diffrn_reflns_limit_k_min -12
_diffrn_reflns_limit_l_max 17
_diffrn_reflns_limit_l_min -17
_diffrn_reflns_number 3800
_diffrn_reflns_theta_full 27.52
_diffrn_reflns_theta_max 27.52
_diffrn_reflns_theta_min 3.47
_diffrn_standards_decay_% 0
_diffrn_standards_interval_time 90
_diffrn_standards_number 3
_exptl_absorpt_coefficient_mu 0.536
_exptl_absorpt_correction_type none
_exptl_crystal_colour colourless
_exptl_crystal_density_diffrn 1.629
_exptl_crystal_density_meas ?
_exptl_crystal_description block
_exptl_crystal_F_000 504
_exptl_crystal_size_max 0.5
_exptl_crystal_size_mid 0.4
_exptl_crystal_size_min 0.4
_refine_diff_density_max 0.192
_refine_diff_density_min -0.190
_refine_ls_abs_structure_details 'Flack  (1983)'
_refine_ls_abs_structure_Flack -0.05(5)
_refine_ls_extinction_coef 0.0107(11)
_refine_ls_extinction_method 'SHELXL97 (Sheldrick, 1997)'
_refine_ls_goodness_of_fit_ref 1.068
_refine_ls_hydrogen_treatment mixed
_refine_ls_matrix_type full
_refine_ls_number_parameters 146
_refine_ls_number_reflns 2248
_refine_ls_number_restraints 1
_refine_ls_restrained_S_all 1.068
_refine_ls_R_factor_all 0.0204
_refine_ls_R_factor_gt 0.0199
_refine_ls_shift/su_max 0.001
_refine_ls_shift/su_mean 0.000
_refine_ls_structure_factor_coef Fsqd
_refine_ls_weighting_details 'calc w = 1/[\s^2^(Fo^2^)+(0.0375P)^2^+0.0744P] where P=(Fo^2^+2Fc^2^)/3'
_refine_ls_weighting_scheme calc
_refine_ls_wR_factor_ref 0.0549
_reflns_number_gt 2209
_reflns_number_total 2248
_reflns_threshold_expression I>2\s(I)
_cod_data_source_file bm1307.cif
_cod_data_source_block gatas
_cod_depositor_comments
;
The following automatic conversions were performed:

'_exptl_crystal_density_meas' value 'not measured' was changed to '?'
- the value is perceived as not measured.

Automatic conversion script
Id: cif_fix_values 3008 2015-01-20 13:52:24Z robertas 
;
_cod_database_code 2008445
_cod_database_fobs_code 2008445

loop_
_symmetry_equiv_pos_as_xyz
'x, y, z'
'-x, -y, z+1/2'
'x+1/2, -y+1/2, z'
'-x+1/2, y+1/2, z+1/2'

loop_
_atom_site_label
_atom_site_fract_x
_atom_site_fract_y
_atom_site_fract_z
_atom_site_U_iso_or_equiv
_atom_site_adp_type
_atom_site_calc_flag
_atom_site_refinement_flags
_atom_site_occupancy
_atom_site_disorder_assembly
_atom_site_disorder_group
_atom_site_type_symbol
N1 .48965(18) .51212(13) .68077(9) .0197(3) Uani d . 1 . . N
S1 .70079(5) .48966(4) .70798(3) .01864(9) Uani d . 1 . . S
O1 .70152(18) .44923(13) .80899(9) .0305(3) Uani d . 1 . . O
O2 .79162(16) .39867(13) .64136(10) .0318(3) Uani d . 1 . . O
C1 .8083(2) .64929(15) .70074(13) .0277(3) Uani d . 1 . . C
H1A .7883 .6883 .6359 .033 Uiso calc R 1 . . H
H1B .9395 .6384 .7121 .033 Uiso calc R 1 . . H
H1C .7568 .7102 .7501 .033 Uiso calc R 1 . . H
S2 .42393(4) .53396(3) .57093(3) .01726(9) Uani d . 1 . . S
O3 .23331(14) .57005(12) .57682(10) .0281(3) Uani d . 1 . . O
O4 .54007(15) .62912(11) .51883(8) .0230(2) Uani d . 1 . . O
C2 .4382(2) .37634(16) .51052(12) .0243(3) Uani d . 1 . . C
H2A .3888 .3855 .4446 .029 Uiso calc R 1 . . H
H2B .3677 .3080 .5464 .029 Uiso calc R 1 . . H
H2C .5662 .3477 .5069 .029 Uiso calc R 1 . . H
N2 .2311(2) .46935(15) .82344(11) .0235(3) Uani d . 1 . . N
H01 .287(3) .478(2) .7791(19) .034(6) Uiso d . 1 . . H
C4 .0605(2) .5163(2) .94079(15) .0284(4) Uani d . 1 . . C
H4 .000(3) .560(2) .9929(18) .035(6) Uiso d . 1 . . H
N3 .06427(18) .37961(17) .93148(11) .0278(3) Uani d . 1 . . N
H02 .005(3) .324(2) .9740(18) .047(6) Uiso d . 1 . . H
C3 .1736(2) .35276(18) .85749(14) .0293(3) Uani d . 1 . . C
H3 .203(3) .278(2) .8375(18) .039(6) Uiso d . 1 . . H
N4 .16105(19) .57510(14) .87568(11) .0256(3) Uani d . 1 . . N

loop_
_atom_site_aniso_label
_atom_site_aniso_U_11
_atom_site_aniso_U_22
_atom_site_aniso_U_33
_atom_site_aniso_U_12
_atom_site_aniso_U_13
_atom_site_aniso_U_23
N1 .0193(6) .0239(6) .0158(6) -.0013(5) .0009(4) -.0007(5)
S1 .02064(17) .01683(16) .01845(17) .00041(12) -.00195(15) .00315(13)
O1 .0397(7) .0301(6) .0216(6) -.0041(5) -.0071(5) .0076(5)
O2 .0284(6) .0316(6) .0354(7) .0086(5) -.0012(5) -.0066(6)
C1 .0273(7) .0221(7) .0337(9) -.0070(5) -.0069(7) .0061(7)
S2 .01817(16) .01663(16) .01697(15) .00007(12) -.00185(14) -.00095(13)
O3 .0204(5) .0322(6) .0317(6) .0034(5) -.0041(5) -.0074(6)
O4 .0274(6) .0201(5) .0214(5) -.0033(4) -.0035(4) .0046(4)
C2 .0311(8) .0180(7) .0238(7) -.0018(6) -.0007(6) -.0046(6)
N2 .0222(6) .0293(7) .0191(7) -.0002(5) .0033(5) .0019(6)
C4 .0211(8) .0403(10) .0238(8) -.0014(7) .0025(6) -.0012(7)
N3 .0238(6) .0347(8) .0250(6) -.0105(6) -.0045(5) .0110(6)
C3 .0305(8) .0220(8) .0354(9) .0002(6) -.0100(7) -.0005(7)
N4 .0242(6) .0246(6) .0280(7) -.0006(6) .0021(5) -.0007(6)

loop_
_atom_type_symbol
_atom_type_description
_atom_type_scat_dispersion_real
_atom_type_scat_dispersion_imag
_atom_type_scat_source
C C 0.0033 0.0016 'International Tables Vol C Tables 4.2.6.8 and 6.1.1.4'
H H 0.0000 0.0000 'International Tables Vol C Tables 4.2.6.8 and 6.1.1.4'
N N 0.0061 0.0033 'International Tables Vol C Tables 4.2.6.8 and 6.1.1.4'
O O 0.0106 0.0060 'International Tables Vol C Tables 4.2.6.8 and 6.1.1.4'
S S 0.1246 0.1234 'International Tables Vol C Tables 4.2.6.8 and 6.1.1.4'

loop_
_geom_angle_atom_site_label_1
_geom_angle_atom_site_label_2
_geom_angle_atom_site_label_3
_geom_angle
_geom_angle_publ_flag
S2 N1 S1 121.87(8) ?
O2 S1 O1 115.98(8) ?
O2 S1 N1 112.44(7) ?
O1 S1 N1 105.37(7) ?
O2 S1 C1 108.08(8) ?
O1 S1 C1 107.35(8) ?
N1 S1 C1 107.20(7) ?
O3 S2 O4 115.87(7) ?
O3 S2 N1 105.75(8) ?
O4 S2 N1 112.04(7) ?
O3 S2 C2 107.47(7) ?
O4 S2 C2 107.38(7) ?
N1 S2 C2 108.02(7) ?
C3 N2 N4 110.99(15) y
N4 C4 N3 111.53(17) y
C3 N3 C4 106.50(15) y
N2 C3 N3 107.22(17) y
C4 N4 N2 103.76(14) y

loop_
_geom_bond_atom_site_label_1
_geom_bond_atom_site_label_2
_geom_bond_site_symmetry_2
_geom_bond_distance
_geom_bond_publ_flag
N1 S2 . 1.5984(14) ?
N1 S1 . 1.6061(14) ?
S1 O2 . 1.4416(13) ?
S1 O1 . 1.4434(13) ?
S1 C1 . 1.7568(15) ?
S2 O3 . 1.4426(11) ?
S2 O4 . 1.4522(11) ?
S2 C2 . 1.7594(16) ?
N2 C3 . 1.306(2) y
N2 N4 . 1.362(2) y
C4 N4 . 1.294(2) y
C4 N3 . 1.349(2) y
N3 C3 . 1.321(3) y

loop_
_geom_hbond_atom_site_label_D
_geom_hbond_atom_site_label_H
_geom_hbond_atom_site_label_A
_geom_hbond_site_symmetry_A
_geom_hbond_distance_DH
_geom_hbond_distance_HA
_geom_hbond_distance_DA
_geom_hbond_angle_DHA
_geom_hbond_publ_flag
N2 H01 N1 . 0.74(3) 2.04(3) 2.7576(19) 166(3) y
N3 H02 O3 2_565 0.91(3) 2.47(2) 2.997(2) 117.2(18) y
N3 H02 O4 4_545 0.91(3) 2.04(3) 2.8415(19) 146(2) y
C3 H3 O1 3_455 0.81(2) 2.26(2) 3.046(2) 161(2) y
C4 H4 O3 2_565 0.95(2) 2.42(2) 2.974(2) 116.9(16) y
C4 H4 O2 2_665 0.95(2) 2.58(2) 3.076(2) 113.0(16) y
C1 H1C N4 3_565 0.98 2.81 3.777(2) 168.0 y
C2 H2C N4 2_664 0.98 2.80 3.503(2) 129.7 y
C1 H1A O3 3_565 0.98 2.54 3.286(2) 132.8 ?
C2 H2A O1 2_664 0.98 2.56 3.413(2) 145.8 ?
C2 H2B O2 3_455 0.98 2.48 3.417(2) 160.9 ?

loop_
_geom_torsion_atom_site_label_1
_geom_torsion_atom_site_label_2
_geom_torsion_atom_site_label_3
_geom_torsion_atom_site_label_4
_geom_torsion
S2 N1 S1 O2 -42.50(11)
S2 N1 S1 O1 -169.73(9)
S2 N1 S1 C1 76.14(11)
S1 N1 S2 O3 -171.86(8)
S1 N1 S2 O4 -44.75(11)
S1 N1 S2 C2 73.33(11)
N4 C4 N3 C3 0.5(2)
N4 N2 C3 N3 0.62(19)
C4 N3 C3 N2 -0.68(18)
N3 C4 N4 N2 -0.1(2)
C3 N2 N4 C4 -0.30(19)

loop_
_cod_related_entry_id
_cod_related_entry_database
_cod_related_entry_code
1 ChemSpider 30652233
